data_4105628
loop_
_publ_author_name
'Andrew DeAngelis'
'Valerie W. Shurtleff'
'Olga Dmitrenko'
'Joseph M. Fox'

_publ_section_title
;
 Rhodium(II)-Catalyzed Enantioselective C-H Functionalization of Indoles
;
_journal_name_full 'Journal of the American Chemical Society'
_journal_page_first 1650
_journal_page_last 1653
_journal_paper_doi 10.1021/ja1093309
_journal_volume 133
_journal_year 2011
_chemical_formula_sum 'C21 H22 Br N O2'
_chemical_formula_weight 400.31
_chemical_name_systematic
;
 ?
;
_space_group_IT_number 19
_symmetry_cell_setting orthorhombic
_symmetry_space_group_name_Hall 'P 2ac 2ab'
_symmetry_space_group_name_H-M 'P 21 21 21'
_atom_sites_solution_hydrogens geom
_atom_sites_solution_primary direct
_atom_sites_solution_secondary difmap
_audit_creation_method SHELXL-97
_cell_angle_alpha 90.00
_cell_angle_beta 90.00
_cell_angle_gamma 90.00
_cell_formula_units_Z 4
_cell_length_a 6.025(2)
_cell_length_b 9.345(4)
_cell_length_c 32.971(13)
_cell_measurement_reflns_used 1022
_cell_measurement_temperature 200(2)
_cell_measurement_theta_max 17.87
_cell_measurement_theta_min 2.86
_cell_volume 1856.4(12)
_computing_cell_refinement 'SAINT (Bruker, 2002)'
_computing_data_collection 'SMART (Bruker, 2002)'
_computing_data_reduction SAINT
_computing_molecular_graphics 'SHELXTL (Sheldrick, 2001)'
_computing_publication_material 'SHELXTL (Sheldrick, 2001)'
_computing_structure_refinement 'SHELXL-97 (Sheldrick, 1997)'
_computing_structure_solution 'SHELXS-97 (Sheldrick, 1990)'
_diffrn_ambient_temperature 200(2)
_diffrn_detector_area_resol_mean 836.6
_diffrn_measured_fraction_theta_full 0.999
_diffrn_measured_fraction_theta_max 0.993
_diffrn_measurement_device_type 'Bruker AXS APEX diffractometer'
_diffrn_measurement_method \w
_diffrn_radiation_monochromator graphite
_diffrn_radiation_source 'fine-focus sealed tube'
_diffrn_radiation_type MoK\a
_diffrn_radiation_wavelength 0.71073
_diffrn_reflns_av_R_equivalents 0.0953
_diffrn_reflns_av_sigmaI/netI 0.1076
_diffrn_reflns_limit_h_max 7
_diffrn_reflns_limit_h_min -8
_diffrn_reflns_limit_k_max 12
_diffrn_reflns_limit_k_min -12
_diffrn_reflns_limit_l_max 44
_diffrn_reflns_limit_l_min -44
_diffrn_reflns_number 16349
_diffrn_reflns_theta_full 25.00
_diffrn_reflns_theta_max 28.45
_diffrn_reflns_theta_min 2.27
_diffrn_standards_decay_% 1
_diffrn_standards_interval_count 0
_diffrn_standards_interval_time 0
_diffrn_standards_number 0
_exptl_absorpt_coefficient_mu 2.228
_exptl_absorpt_correction_T_max 0.8014
_exptl_absorpt_correction_T_min 0.6180
_exptl_absorpt_correction_type multi-scan
_exptl_absorpt_process_details 'SADABS (Sheldrick, 2003)'
_exptl_crystal_colour colourless
_exptl_crystal_density_diffrn 1.432
_exptl_crystal_description block
_exptl_crystal_F_000 824
_exptl_crystal_size_max 0.24
_exptl_crystal_size_mid 0.16
_exptl_crystal_size_min 0.10
_refine_diff_density_max 0.300
_refine_diff_density_min -0.347
_refine_diff_density_rms 0.067
_refine_ls_abs_structure_details 'Flack H D (1983), Acta Cryst. A39, 876-881: 1943 Friedel pairs'
_refine_ls_abs_structure_Flack -0.017(10)
_refine_ls_extinction_method none
_refine_ls_goodness_of_fit_ref 1.021
_refine_ls_hydrogen_treatment constr
_refine_ls_matrix_type full
_refine_ls_number_parameters 229
_refine_ls_number_reflns 4647
_refine_ls_number_restraints 0
_refine_ls_restrained_S_all 1.021
_refine_ls_R_factor_all 0.1163
_refine_ls_R_factor_gt 0.0512
_refine_ls_shift/su_max 0.001
_refine_ls_shift/su_mean 0.000
_refine_ls_structure_factor_coef Fsqd
_refine_ls_weighting_details 'calc w=1/[\s^2^(Fo^2^)+(0.0025P)^2^] where P=(Fo^2^+2Fc^2^)/3'
_refine_ls_weighting_scheme calc
_refine_ls_wR_factor_gt 0.0677
_refine_ls_wR_factor_ref 0.0807
_reflns_number_gt 2765
_reflns_number_total 4647
_reflns_threshold_expression >2sigma(I)
_cod_data_source_file ja1093309_si_001.cif
_cod_data_source_block joef101
_cod_original_cell_volume 1856.5(13)
_cod_database_code 4105628

loop_
_symmetry_equiv_pos_as_xyz
'x, y, z'
'-x+1/2, -y, z+1/2'
'-x, y+1/2, -z+1/2'
'x+1/2, -y+1/2, -z'

loop_
_atom_site_label
_atom_site_type_symbol
_atom_site_fract_x
_atom_site_fract_y
_atom_site_fract_z
_atom_site_U_iso_or_equiv
_atom_site_adp_type
_atom_site_occupancy
_atom_site_symmetry_multiplicity
_atom_site_calc_flag
_atom_site_refinement_flags
Br Br 1.05031(7) -0.33648(5) 0.757234(12) 0.05828(16) Uani 1 1 d .
O1 O 1.0365(4) 0.6298(3) 0.92837(7) 0.0371(6) Uani 1 1 d .
O2 O 0.6826(4) 0.6675(3) 0.94487(8) 0.0495(8) Uani 1 1 d .
N1 N 0.8245(5) 0.1283(3) 0.90013(9) 0.0297(7) Uani 1 1 d .
C1 C 1.1048(6) 0.7052(4) 0.96485(11) 0.0423(11) Uani 1 1 d .
H1A H 1.2664 0.7170 0.9648 0.063 Uiso 1 1 calc R
H1B H 1.0603 0.6499 0.9888 0.063 Uiso 1 1 calc R
H1C H 1.0336 0.7994 0.9656 0.063 Uiso 1 1 calc R
C2 C 0.8180(7) 0.6140(4) 0.92276(12) 0.0340(10) Uani 1 1 d .
C3 C 0.7727(6) 0.5212(4) 0.88628(11) 0.0288(9) Uani 1 1 d .
H3A H 0.9017 0.5322 0.8674 0.035 Uiso 1 1 calc R
C4 C 0.5645(7) 0.5692(4) 0.86311(10) 0.0369(9) Uani 1 1 d .
H4A H 0.4315 0.5505 0.8799 0.044 Uiso 1 1 calc R
H4B H 0.5727 0.6734 0.8580 0.044 Uiso 1 1 calc R
C5 C 0.5420(7) 0.4908(4) 0.82298(10) 0.0516(12) Uani 1 1 d .
H5A H 0.4029 0.5190 0.8098 0.077 Uiso 1 1 calc R
H5B H 0.5412 0.3874 0.8279 0.077 Uiso 1 1 calc R
H5C H 0.6674 0.5155 0.8054 0.077 Uiso 1 1 calc R
C6 C 1.0946(6) 0.2648(4) 0.85758(10) 0.0387(10) Uani 1 1 d .
H6A H 1.1123 0.3620 0.8469 0.058 Uiso 1 1 calc R
H6B H 1.0754 0.1977 0.8350 0.058 Uiso 1 1 calc R
H6C H 1.2269 0.2384 0.8732 0.058 Uiso 1 1 calc R
C7 C 0.8946(6) 0.2591(4) 0.88459(10) 0.0277(9) Uani 1 1 d .
C8 C 0.7607(6) 0.3651(3) 0.89814(10) 0.0264(9) Uani 1 1 d .
C9 C 0.5953(6) 0.2993(3) 0.92388(10) 0.0269(9) Uani 1 1 d .
C10 C 0.4131(6) 0.3487(4) 0.94617(9) 0.0322(9) Uani 1 1 d .
H10A H 0.3813 0.4482 0.9475 0.039 Uiso 1 1 calc R
C11 C 0.2804(6) 0.2521(4) 0.96618(11) 0.0357(10) Uani 1 1 d .
H11A H 0.1561 0.2855 0.9812 0.043 Uiso 1 1 calc R
C12 C 0.3256(8) 0.1052(4) 0.96482(12) 0.0401(11) Uani 1 1 d .
H12A H 0.2313 0.0406 0.9789 0.048 Uiso 1 1 calc R
C13 C 0.5039(6) 0.0529(4) 0.94353(11) 0.0371(11) Uani 1 1 d .
H13A H 0.5343 -0.0468 0.9425 0.045 Uiso 1 1 calc R
C14 C 0.6377(5) 0.1506(4) 0.92366(10) 0.0279(8) Uani 1 1 d .
C15 C 0.9113(7) -0.0115(4) 0.88779(10) 0.0364(10) Uani 1 1 d .
H15A H 0.8678 -0.0837 0.9083 0.044 Uiso 1 1 calc R
H15B H 1.0754 -0.0071 0.8872 0.044 Uiso 1 1 calc R
C16 C 0.8290(6) -0.0586(4) 0.84687(11) 0.0299(9) Uani 1 1 d .
C17 C 0.6265(6) -0.0129(4) 0.83096(11) 0.0363(10) Uani 1 1 d .
H17A H 0.5381 0.0532 0.8457 0.044 Uiso 1 1 calc R
C18 C 0.5535(7) -0.0631(4) 0.79377(11) 0.0408(10) Uani 1 1 d .
H18A H 0.4160 -0.0299 0.7833 0.049 Uiso 1 1 calc R
C19 C 0.6760(6) -0.1605(4) 0.77168(10) 0.0384(9) Uani 1 1 d .
H19A H 0.6243 -0.1954 0.7463 0.046 Uiso 1 1 calc R
C20 C 0.8767(6) -0.2057(4) 0.78758(11) 0.0332(10) Uani 1 1 d .
C21 C 0.9536(6) -0.1566(4) 0.82444(9) 0.0305(8) Uani 1 1 d .
H21A H 1.0920 -0.1896 0.8346 0.037 Uiso 1 1 calc R

loop_
_atom_site_aniso_label
_atom_site_aniso_U_11
_atom_site_aniso_U_22
_atom_site_aniso_U_33
_atom_site_aniso_U_23
_atom_site_aniso_U_13
_atom_site_aniso_U_12
Br 0.0625(3) 0.0622(3) 0.0501(2) -0.0218(2) -0.0002(2) 0.0183(3)
O1 0.0293(15) 0.0382(17) 0.0437(15) -0.0084(12) -0.0053(13) -0.0019(15)
O2 0.0374(17) 0.0481(18) 0.0629(19) -0.0244(18) 0.0075(14) 0.0006(18)
N1 0.0316(18) 0.0208(19) 0.0368(18) -0.0043(14) -0.0028(15) 0.0007(15)
C1 0.043(3) 0.033(2) 0.050(2) -0.0081(18) -0.013(2) -0.006(2)
C2 0.034(3) 0.023(2) 0.044(3) 0.0020(18) -0.004(2) -0.003(2)
C3 0.026(2) 0.024(2) 0.037(2) 0.0004(17) 0.0004(18) -0.0037(18)
C4 0.040(2) 0.024(2) 0.047(2) 0.0081(17) -0.009(2) 0.000(2)
C5 0.056(3) 0.055(3) 0.043(2) 0.011(2) -0.012(2) -0.013(3)
C6 0.030(2) 0.038(2) 0.048(2) -0.0046(19) 0.005(2) 0.000(2)
C7 0.024(2) 0.026(2) 0.033(2) -0.0026(17) -0.0017(17) -0.0032(18)
C8 0.031(2) 0.020(2) 0.0283(19) -0.0033(17) -0.0019(17) -0.0016(18)
C9 0.027(2) 0.024(2) 0.0297(19) -0.0036(15) -0.0039(17) -0.0025(17)
C10 0.037(2) 0.025(2) 0.035(2) 0.0003(18) -0.0043(18) 0.003(2)
C11 0.031(3) 0.040(3) 0.036(2) -0.004(2) 0.0042(19) -0.002(2)
C12 0.047(3) 0.034(3) 0.039(3) 0.0009(19) 0.003(2) -0.016(2)
C13 0.047(3) 0.024(2) 0.040(2) 0.0020(17) -0.002(2) -0.004(2)
C14 0.028(2) 0.027(2) 0.0291(19) -0.0013(18) -0.0034(16) -0.002(2)
C15 0.045(3) 0.025(2) 0.039(2) -0.0047(17) -0.004(2) 0.008(2)
C16 0.031(2) 0.029(2) 0.030(2) 0.0011(17) -0.0004(19) 0.0007(19)
C17 0.038(3) 0.029(2) 0.042(2) 0.0004(18) -0.0005(19) 0.005(2)
C18 0.036(2) 0.038(2) 0.048(2) 0.0010(19) -0.007(2) 0.003(2)
C19 0.043(2) 0.041(2) 0.031(2) -0.003(2) -0.0038(17) 0.000(2)
C20 0.038(3) 0.027(2) 0.034(2) -0.0006(16) 0.0081(18) 0.0028(18)
C21 0.0304(19) 0.0252(19) 0.0360(19) -0.0031(17) -0.0029(18) 0.000(2)

loop_
_atom_type_symbol
_atom_type_description
_atom_type_scat_dispersion_real
_atom_type_scat_dispersion_imag
_atom_type_scat_source
C C 0.0033 0.0016 'International Tables Vol C Tables 4.2.6.8 and 6.1.1.4'
H H 0.0000 0.0000 'International Tables Vol C Tables 4.2.6.8 and 6.1.1.4'
N N 0.0061 0.0033 'International Tables Vol C Tables 4.2.6.8 and 6.1.1.4'
O O 0.0106 0.0060 'International Tables Vol C Tables 4.2.6.8 and 6.1.1.4'
Br Br -0.2901 2.4595 'International Tables Vol C Tables 4.2.6.8 and 6.1.1.4'

loop_
_geom_angle_atom_site_label_1
_geom_angle_atom_site_label_2
_geom_angle_atom_site_label_3
_geom_angle
C2 O1 C1 116.5(3)
C14 N1 C7 108.8(3)
C14 N1 C15 125.5(3)
C7 N1 C15 125.0(3)
O2 C2 O1 122.6(4)
O2 C2 C3 126.8(4)
O1 C2 C3 110.6(3)
C8 C3 C2 110.9(3)
C8 C3 C4 111.8(3)
C2 C3 C4 112.2(3)
C5 C4 C3 111.5(3)
C8 C7 N1 109.9(3)
C8 C7 C6 130.5(3)
N1 C7 C6 119.6(3)
C7 C8 C9 107.0(3)
C7 C8 C3 126.3(3)
C9 C8 C3 126.5(3)
C10 C9 C14 118.0(3)
C10 C9 C8 135.1(3)
C14 C9 C8 106.9(3)
C11 C10 C9 119.4(4)
C10 C11 C12 121.1(4)
C13 C12 C11 121.1(4)
C12 C13 C14 117.6(4)
N1 C14 C13 129.9(4)
N1 C14 C9 107.3(3)
C13 C14 C9 122.8(3)
N1 C15 C16 113.1(3)
C21 C16 C17 118.2(3)
C21 C16 C15 119.4(3)
C17 C16 C15 122.4(3)
C18 C17 C16 120.5(4)
C17 C18 C19 121.4(4)
C20 C19 C18 117.9(3)
C19 C20 C21 121.7(3)
C19 C20 Br 118.6(3)
C21 C20 Br 119.6(3)
C20 C21 C16 120.3(3)

loop_
_geom_bond_atom_site_label_1
_geom_bond_atom_site_label_2
_geom_bond_distance
Br C20 1.895(3)
O1 C2 1.337(4)
O1 C1 1.453(4)
O2 C2 1.203(4)
N1 C14 1.383(4)
N1 C7 1.391(4)
N1 C15 1.465(4)
C2 C3 1.508(5)
C3 C8 1.512(5)
C3 C4 1.536(5)
C4 C5 1.518(5)
C6 C7 1.499(4)
C7 C8 1.353(4)
C8 C9 1.447(5)
C9 C10 1.400(5)
C9 C14 1.413(5)
C10 C11 1.375(5)
C11 C12 1.400(5)
C12 C13 1.373(5)
C13 C14 1.383(5)
C15 C16 1.503(5)
C16 C21 1.396(4)
C16 C17 1.395(5)
C17 C18 1.385(5)
C18 C19 1.380(5)
C19 C20 1.384(5)
C20 C21 1.379(4)

loop_
_geom_torsion_atom_site_label_1
_geom_torsion_atom_site_label_2
_geom_torsion_atom_site_label_3
_geom_torsion_atom_site_label_4
_geom_torsion
C1 O1 C2 O2 5.2(6)
C1 O1 C2 C3 -174.1(3)
O2 C2 C3 C8 -89.8(5)
O1 C2 C3 C8 89.5(4)
O2 C2 C3 C4 36.0(6)
O1 C2 C3 C4 -144.8(3)
C8 C3 C4 C5 -63.9(4)
C2 C3 C4 C5 170.8(3)
C14 N1 C7 C8 1.2(4)
C15 N1 C7 C8 171.5(3)
C14 N1 C7 C6 -179.5(3)
C15 N1 C7 C6 -9.2(5)
N1 C7 C8 C9 0.1(4)
C6 C7 C8 C9 -179.0(3)
N1 C7 C8 C3 -176.1(3)
C6 C7 C8 C3 4.7(6)
C2 C3 C8 C7 -119.0(4)
C4 C3 C8 C7 115.0(4)
C2 C3 C8 C9 65.5(5)
C4 C3 C8 C9 -60.5(5)
C7 C8 C9 C10 -179.3(4)
C3 C8 C9 C10 -3.0(6)
C7 C8 C9 C14 -1.3(4)
C3 C8 C9 C14 174.9(3)
C14 C9 C10 C11 -1.3(5)
C8 C9 C10 C11 176.5(4)
C9 C10 C11 C12 0.4(6)
C10 C11 C12 C13 0.1(6)
C11 C12 C13 C14 0.3(6)
C7 N1 C14 C13 176.5(4)
C15 N1 C14 C13 6.3(6)
C7 N1 C14 C9 -2.0(4)
C15 N1 C14 C9 -172.2(3)
C12 C13 C14 N1 -179.5(3)
C12 C13 C14 C9 -1.3(5)
C10 C9 C14 N1 -179.6(3)
C8 C9 C14 N1 2.0(4)
C10 C9 C14 C13 1.8(5)
C8 C9 C14 C13 -176.6(3)
C14 N1 C15 C16 93.9(4)
C7 N1 C15 C16 -74.8(4)
N1 C15 C16 C21 155.9(3)
N1 C15 C16 C17 -27.0(5)
C21 C16 C17 C18 -0.5(5)
C15 C16 C17 C18 -177.6(3)
C16 C17 C18 C19 0.8(6)
C17 C18 C19 C20 -0.7(6)
C18 C19 C20 C21 0.4(5)
C18 C19 C20 Br -178.8(3)
C19 C20 C21 C16 -0.1(5)
Br C20 C21 C16 179.1(3)
C17 C16 C21 C20 0.1(5)
C15 C16 C21 C20 177.3(3)
